data_1529193
loop_
_publ_author_name
'Sha, Qiang'
'Arman, Hadi'
'Doyle, Michael P.'

_publ_section_title
;
 Three-Component Cascade Reactions with 2,3-Diketoesters: A Novel
 Metal-Free Synthesis of 5-Vinyl-pyrrole and 4-Hydroxy-indole Derivatives.
;
_journal_issue 15
_journal_name_full 'Organic letters'
_journal_page_first 3876
_journal_page_last 3879
_journal_paper_doi 10.1021/acs.orglett.5b01855
_journal_volume 17
_journal_year 2015
_chemical_formula_moiety 'C23 H20 Br N O2'
_chemical_formula_sum 'C23 H20 Br N O2'
_chemical_formula_weight 422.31
_space_group_crystal_system triclinic
_space_group_IT_number 2
_space_group_name_Hall '-P 1'
_space_group_name_H-M_alt 'P -1'
_symmetry_space_group_name_Hall '-P 1'
_symmetry_space_group_name_H-M 'P -1'
_atom_sites_solution_hydrogens geom
_atom_sites_solution_primary direct
_audit_creation_date 2015-05-06
_audit_creation_method
;
Olex2 1.2
(compiled 2015.01.26 svn.r3150 for OlexSys, GUI svn.r4998)
;
_cell_angle_alpha 92.48(3)
_cell_angle_beta 113.89(3)
_cell_angle_gamma 100.80(3)
_cell_formula_units_Z 2
_cell_length_a 9.823(2)
_cell_length_b 10.177(2)
_cell_length_c 11.186(2)
_cell_measurement_reflns_used 2520
_cell_measurement_temperature 298
_cell_measurement_theta_max 40.1
_cell_measurement_theta_min 2.3
_cell_volume 995.5(4)
_computing_cell_refinement
;
CrystalClear-SM Expert 2.0 r15 (Rigaku, 2011)
;
_computing_data_collection
;
CrystalClear-SM Expert 2.0 r15 (Rigaku, 2011)
;
_computing_data_reduction
;
CrystalClear-SM Expert 2.0 r15 (Rigaku, 2011)
;
_computing_molecular_graphics 'Olex2 (Dolomanov et al., 2009)'
_computing_publication_material 'Olex2 (Dolomanov et al., 2009)'
_computing_structure_refinement 'ShelXL (Sheldrick, 2008)'
_computing_structure_solution 'ShelXT (Sheldrick, 2015)'
_diffrn_ambient_temperature 298
_diffrn_detector CCD
_diffrn_detector_area_resol_mean 28.5714
_diffrn_measured_fraction_theta_full 0.988
_diffrn_measured_fraction_theta_max 0.989
_diffrn_measurement_details
;
scan:
    Number of images: 246
               Slice: -68.0000 - 55.0000
         Image width: 0.5000
            Exp time: 30.0000
       Rotation axis: Omega
               Omega: 0.0000
               Kappa: 70.0000
                 Phi: 90.0000
                 XTD: 35.0072
              2theta: -35.0583
scan:
    Number of images: 156
               Slice: -68.0000 - 10.0000
         Image width: 0.5000
            Exp time: 30.0000
       Rotation axis: Omega
               Omega: 0.0000
               Kappa: 70.0000
                 Phi: 0.0000
                 XTD: 35.0072
              2theta: -35.0583
scan:
    Number of images: 120
               Slice: -67.0000 - -7.0000
         Image width: 0.5000
            Exp time: 30.0000
       Rotation axis: Omega
               Omega: 0.0000
               Kappa: 70.0000
                 Phi: 270.0000
                 XTD: 35.0072
              2theta: -35.0583
scan:
    Number of images: 68
               Slice: -58.0000 - -24.0000
         Image width: 0.5000
            Exp time: 30.0000
       Rotation axis: Omega
               Omega: 0.0000
               Kappa: 0.0000
                 Phi: 270.0000
                 XTD: 35.0072
              2theta: -35.0583
scan:
    Number of images: 60
               Slice: -115.0000 - -85.0000
         Image width: 0.5000
            Exp time: 30.0000
       Rotation axis: Omega
               Omega: 0.0000
               Kappa: 0.0000
                 Phi: 0.0000
                 XTD: 35.0072
              2theta: -35.0583
;
_diffrn_measurement_device
;
AFC12 (Right): Kappa 3 circle
;
_diffrn_measurement_device_type 'Rigaku Saturn724 (2x2 bin mode)'
_diffrn_measurement_method 'profile data from \w-scans'
_diffrn_measurement_specimen_support Fiber
_diffrn_orient_matrix_type d*Trek
_diffrn_orient_matrix_UB_11 -0.050386
_diffrn_orient_matrix_UB_12 -0.100044
_diffrn_orient_matrix_UB_13 0.022476
_diffrn_orient_matrix_UB_21 -0.043045
_diffrn_orient_matrix_UB_22 -0.023959
_diffrn_orient_matrix_UB_23 -0.088087
_diffrn_orient_matrix_UB_31 0.054780
_diffrn_orient_matrix_UB_32 -0.079529
_diffrn_orient_matrix_UB_33 -0.020125
_diffrn_radiation_monochromator 'Graphite Monochromator'
_diffrn_radiation_type MoK\a
_diffrn_radiation_wavelength 0.71073
_diffrn_reflns_av_R_equivalents 0.0587
_diffrn_reflns_av_unetI/netI 0.0448
_diffrn_reflns_laue_measured_fraction_full 0.988
_diffrn_reflns_laue_measured_fraction_max 0.989
_diffrn_reflns_limit_h_max 11
_diffrn_reflns_limit_h_min -11
_diffrn_reflns_limit_k_max 12
_diffrn_reflns_limit_k_min -11
_diffrn_reflns_limit_l_max 13
_diffrn_reflns_limit_l_min -13
_diffrn_reflns_number 6147
_diffrn_reflns_point_group_measured_fraction_full 0.988
_diffrn_reflns_point_group_measured_fraction_max 0.989
_diffrn_reflns_theta_full 25.242
_diffrn_reflns_theta_max 25.491
_diffrn_reflns_theta_min 2.348
_diffrn_source 'Sealed Tube'
_diffrn_source_current 40.0
_diffrn_source_power 2.0
_diffrn_source_voltage 50.0
_exptl_absorpt_coefficient_mu 2.082
_exptl_absorpt_correction_T_max 1.000
_exptl_absorpt_correction_T_min 0.745
_exptl_absorpt_correction_type multi-scan
_exptl_absorpt_process_details 'ABSCOR (Higashi, 1995)'
_exptl_crystal_colour Colorless
_exptl_crystal_density_diffrn 1.409
_exptl_crystal_description plate
_exptl_crystal_F_000 432
_exptl_crystal_size_max 0.35
_exptl_crystal_size_mid 0.25
_exptl_crystal_size_min 0.05
_refine_diff_density_max 0.604
_refine_diff_density_min -0.718
_refine_diff_density_rms 0.068
_refine_ls_extinction_method none
_refine_ls_goodness_of_fit_ref 1.040
_refine_ls_hydrogen_treatment constr
_refine_ls_matrix_type full
_refine_ls_number_parameters 245
_refine_ls_number_reflns 3669
_refine_ls_number_restraints 0
_refine_ls_restrained_S_all 1.040
_refine_ls_R_factor_all 0.0547
_refine_ls_R_factor_gt 0.0492
_refine_ls_shift/su_max 0.001
_refine_ls_shift/su_mean 0.000
_refine_ls_structure_factor_coef Fsqd
_refine_ls_weighting_details 'w=1/[\s^2^(Fo^2^)+(0.0790P)^2^+0.4550P] where P=(Fo^2^+2Fc^2^)/3'
_refine_ls_weighting_scheme calc
_refine_ls_wR_factor_gt 0.1299
_refine_ls_wR_factor_ref 0.1363
_reflns_Friedel_coverage 0.000
_reflns_number_gt 3250
_reflns_number_total 3669
_reflns_threshold_expression 'I > 2\s(I)'
_cod_data_source_file ol5b01855_si_002.cif
_cod_data_source_block cd1327a
_cod_depositor_comments
;
The following automatic conversions were performed:

'_exptl_absorpt_correction_type' value 'Multi-scan' changed to
'multi-scan' according to
/usr/data/users/saulius/crontab/automatic-downloads/rss-feeds/ACS/lib/dictionaries/cif_core.dic
dictionary named 'cif_core.dic' version 2.4.2 from 2011-04-26.

Automatic conversion script
Id: cif_fix_values 3271 2015-04-21 07:52:19Z andrius 

 Adding full bibliography for 1529193.cif.
;
_cod_database_code 1529193
_shelx_space_group_comment
;
The symmetry employed for this shelxl refinement is uniquely defined
by the following loop, which should always be used as a source of
symmetry information in preference to the above space-group names.
They are only intended as comments.
;
_olex2_refinement_description
;
1. Fixed Uiso
 At 1.2 times of:
  All C(H) groups, All C(H,H) groups
 At 1.5 times of:
  All C(H,H,H) groups
2.a Secondary CH2 refined with riding coordinates:
 C4(H4A,H4B), C5(H5A,H5B), C22(H22A,H22B)
2.b Aromatic/amide H refined with riding coordinates:
 C14(H14), C16(H16), C7(H7), C13(H13), C20(H20), C10(H10), C11(H11), C18(H18),
 C17(H17), C6(H6), C19(H19)
2.c Idealised Me refined as rotating group:
 C23(H23A,H23B,H23C)
;
_shelx_shelxl_version_number 2014/7
_olex2_exptl_crystal_mounting_method 'GLASS FIBER'
_olex2_submission_special_instructions 'No special instructions were received'

loop_
_space_group_symop_operation_xyz
'x, y, z'
'-x, -y, -z'

loop_
_atom_site_label
_atom_site_type_symbol
_atom_site_fract_x
_atom_site_fract_y
_atom_site_fract_z
_atom_site_U_iso_or_equiv
_atom_site_adp_type
_atom_site_occupancy
_atom_site_site_symmetry_order
_atom_site_calc_flag
_atom_site_refinement_flags_posn
Br1 Br 0.71151(4) 0.96822(3) 0.98280(3) 0.06315(18) Uani 1 1 d .
N1 N 0.2971(3) 0.5070(2) 0.5501(2) 0.0414(5) Uani 1 1 d .
O1 O -0.0712(3) 0.2020(3) 0.2105(3) 0.0774(8) Uani 1 1 d .
C2 C 0.1160(3) 0.3728(3) 0.3725(3) 0.0430(6) Uani 1 1 d .
C9 C 0.3941(3) 0.6222(3) 0.6451(3) 0.0411(6) Uani 1 1 d .
O2 O -0.0166(5) 0.4023(3) 0.1537(3) 0.1076(14) Uani 1 1 d .
C1 C 0.1907(3) 0.5076(3) 0.4237(3) 0.0413(6) Uani 1 1 d .
C8 C 0.2887(3) 0.3762(3) 0.5798(3) 0.0435(6) Uani 1 1 d .
C3 C 0.1776(3) 0.2914(3) 0.4721(3) 0.0439(6) Uani 1 1 d .
C15 C 0.1739(3) 0.6341(3) 0.3660(3) 0.0427(6) Uani 1 1 d .
C14 C 0.3311(4) 0.7128(3) 0.6902(3) 0.0503(7) Uani 1 1 d .
H14 H 0.2257 0.7034 0.6544 0.060 Uiso 1 1 calc R
C21 C -0.0002(4) 0.3169(3) 0.2390(3) 0.0482(7) Uani 1 1 d .
C16 C 0.2976(4) 0.7237(3) 0.3622(3) 0.0528(7) Uani 1 1 d .
H16 H 0.3939 0.7042 0.3975 0.063 Uiso 1 1 calc R
C7 C 0.3668(4) 0.3309(4) 0.7057(3) 0.0537(7) Uani 1 1 d .
H7 H 0.4237 0.3921 0.7819 0.064 Uiso 1 1 calc R
C12 C 0.5811(4) 0.8296(3) 0.8412(3) 0.0463(7) Uani 1 1 d .
C13 C 0.4256(4) 0.8174(3) 0.7890(3) 0.0537(8) Uani 1 1 d .
H13 H 0.3843 0.8789 0.8198 0.064 Uiso 1 1 calc R
C4 C 0.1359(4) 0.1440(3) 0.4812(4) 0.0596(8) Uani 1 1 d .
H4A H 0.1065 0.0922 0.3963 0.072 Uiso 1 1 calc R
H4B H 0.0492 0.1263 0.5037 0.072 Uiso 1 1 calc R
C20 C 0.0317(4) 0.6675(4) 0.3139(4) 0.0565(8) Uani 1 1 d .
H20 H -0.0525 0.6100 0.3162 0.068 Uiso 1 1 calc R
C10 C 0.5507(4) 0.6380(4) 0.6955(4) 0.0568(8) Uani 1 1 d .
H10 H 0.5926 0.5785 0.6630 0.068 Uiso 1 1 calc R
C11 C 0.6451(4) 0.7424(4) 0.7946(4) 0.0610(9) Uani 1 1 d .
H11 H 0.7506 0.7534 0.8293 0.073 Uiso 1 1 calc R
C18 C 0.1375(5) 0.8711(4) 0.2541(4) 0.0696(10) Uani 1 1 d .
H18 H 0.1247 0.9495 0.2151 0.083 Uiso 1 1 calc R
C17 C 0.2788(5) 0.8412(4) 0.3068(4) 0.0652(9) Uani 1 1 d .
H17 H 0.3624 0.9003 0.3052 0.078 Uiso 1 1 calc R
C6 C 0.3543(4) 0.1990(4) 0.7087(4) 0.0672(10) Uani 1 1 d .
H6 H 0.3991 0.1673 0.7891 0.081 Uiso 1 1 calc R
C19 C 0.0153(5) 0.7852(5) 0.2590(4) 0.0699(10) Uani 1 1 d .
H19 H -0.0801 0.8067 0.2249 0.084 Uiso 1 1 calc R
C5 C 0.2692(5) 0.0997(4) 0.5848(5) 0.0784(12) Uani 1 1 d .
H5A H 0.2315 0.0138 0.6075 0.094 Uiso 1 1 calc R
H5B H 0.3398 0.0860 0.5475 0.094 Uiso 1 1 calc R
C22 C -0.1368(10) 0.3588(6) 0.0199(5) 0.131(3) Uani 1 1 d .
H22A H -0.0921 0.3667 -0.0433 0.158 Uiso 1 1 calc R
H22B H -0.1863 0.2649 0.0119 0.158 Uiso 1 1 calc R
C23 C -0.2434(10) 0.4374(15) -0.0074(8) 0.203(6) Uani 1 1 d .
H23A H -0.3098 0.4208 -0.0999 0.305 Uiso 1 1 calc GR
H23B H -0.1920 0.5310 0.0164 0.305 Uiso 1 1 calc GR
H23C H -0.3025 0.4152 0.0424 0.305 Uiso 1 1 calc GR

loop_
_atom_site_aniso_label
_atom_site_aniso_U_11
_atom_site_aniso_U_22
_atom_site_aniso_U_33
_atom_site_aniso_U_23
_atom_site_aniso_U_13
_atom_site_aniso_U_12
Br1 0.0742(3) 0.0481(2) 0.0500(2) -0.01259(15) 0.02031(18) -0.00792(17)
N1 0.0374(12) 0.0371(12) 0.0443(13) -0.0051(10) 0.0156(10) 0.0020(9)
O1 0.0771(18) 0.0512(15) 0.0649(16) -0.0125(12) 0.0035(13) -0.0099(13)
C2 0.0373(14) 0.0425(15) 0.0463(16) -0.0046(12) 0.0181(12) 0.0032(12)
C9 0.0388(14) 0.0369(14) 0.0438(15) -0.0045(12) 0.0177(12) 0.0013(11)
O2 0.141(3) 0.0599(18) 0.0492(16) -0.0020(13) -0.0086(17) -0.0298(19)
C1 0.0373(14) 0.0418(15) 0.0436(15) -0.0038(12) 0.0183(12) 0.0055(11)
C8 0.0369(14) 0.0388(15) 0.0514(17) -0.0004(12) 0.0180(13) 0.0033(11)
C3 0.0371(14) 0.0378(15) 0.0531(17) -0.0050(12) 0.0189(13) 0.0021(11)
C15 0.0424(15) 0.0421(15) 0.0410(15) -0.0034(12) 0.0167(12) 0.0074(12)
C14 0.0432(16) 0.0508(17) 0.0549(18) -0.0072(14) 0.0203(14) 0.0096(13)
C21 0.0447(16) 0.0460(17) 0.0498(17) -0.0067(13) 0.0199(14) 0.0034(13)
C16 0.0515(18) 0.0498(18) 0.0574(19) 0.0045(14) 0.0250(15) 0.0074(14)
C7 0.0439(17) 0.0553(19) 0.0547(19) 0.0068(15) 0.0157(14) 0.0061(14)
C12 0.0500(17) 0.0377(15) 0.0417(15) -0.0062(12) 0.0168(13) -0.0036(12)
C13 0.061(2) 0.0476(17) 0.0547(19) -0.0070(14) 0.0275(16) 0.0129(14)
C4 0.0530(19) 0.0419(17) 0.071(2) 0.0002(15) 0.0191(17) -0.0012(14)
C20 0.0499(18) 0.060(2) 0.063(2) 0.0072(16) 0.0262(16) 0.0140(15)
C10 0.0414(16) 0.0543(19) 0.069(2) -0.0179(15) 0.0215(15) 0.0067(14)
C11 0.0406(17) 0.061(2) 0.070(2) -0.0158(17) 0.0183(16) 0.0026(15)
C18 0.097(3) 0.058(2) 0.070(2) 0.0182(18) 0.045(2) 0.031(2)
C17 0.074(2) 0.055(2) 0.070(2) 0.0138(17) 0.036(2) 0.0078(17)
C6 0.054(2) 0.068(2) 0.071(2) 0.0232(19) 0.0174(18) 0.0095(17)
C19 0.077(3) 0.076(3) 0.074(3) 0.021(2) 0.037(2) 0.042(2)
C5 0.069(2) 0.044(2) 0.101(3) 0.011(2) 0.016(2) 0.0097(17)
C22 0.174(7) 0.079(3) 0.050(3) 0.000(2) -0.013(3) -0.040(4)
C23 0.100(5) 0.350(16) 0.096(6) -0.037(8) -0.021(4) 0.058(8)

loop_
_atom_type_symbol
_atom_type_description
_atom_type_scat_dispersion_real
_atom_type_scat_dispersion_imag
_atom_type_scat_source
C C 0.0033 0.0016 'International Tables Vol C Tables 4.2.6.8 and 6.1.1.4'
H H 0.0000 0.0000 'International Tables Vol C Tables 4.2.6.8 and 6.1.1.4'
N N 0.0061 0.0033 'International Tables Vol C Tables 4.2.6.8 and 6.1.1.4'
O O 0.0106 0.0060 'International Tables Vol C Tables 4.2.6.8 and 6.1.1.4'
Br Br -0.2901 2.4595 'International Tables Vol C Tables 4.2.6.8 and 6.1.1.4'

loop_
_geom_angle_atom_site_label_1
_geom_angle_atom_site_label_2
_geom_angle_atom_site_label_3
_geom_angle
C1 N1 C9 127.2(3)
C1 N1 C8 109.6(2)
C8 N1 C9 122.9(3)
C1 C2 C3 107.9(3)
C1 C2 C21 128.9(3)
C3 C2 C21 123.1(3)
C14 C9 N1 120.2(3)
C10 C9 N1 119.3(3)
C10 C9 C14 120.3(3)
C21 O2 C22 118.1(3)
N1 C1 C2 106.7(3)
N1 C1 C15 121.4(2)
C2 C1 C15 131.9(3)
N1 C8 C7 128.1(3)
C3 C8 N1 108.6(3)
C3 C8 C7 123.0(3)
C2 C3 C4 133.0(3)
C8 C3 C2 107.1(3)
C8 C3 C4 119.7(3)
C16 C15 C1 121.8(3)
C16 C15 C20 118.1(3)
C20 C15 C1 120.2(3)
C9 C14 H14 120.2
C13 C14 C9 119.7(3)
C13 C14 H14 120.2
O1 C21 C2 123.1(3)
O1 C21 O2 122.9(3)
O2 C21 C2 114.0(3)
C15 C16 H16 119.6
C17 C16 C15 120.7(3)
C17 C16 H16 119.6
C8 C7 H7 121.1
C6 C7 C8 117.8(3)
C6 C7 H7 121.1
C13 C12 Br1 119.7(2)
C11 C12 Br1 118.9(2)
C11 C12 C13 121.4(3)
C14 C13 H13 120.3
C12 C13 C14 119.4(3)
C12 C13 H13 120.3
C3 C4 H4A 109.5
C3 C4 H4B 109.5
C3 C4 C5 110.8(3)
H4A C4 H4B 108.1
C5 C4 H4A 109.5
C5 C4 H4B 109.5
C15 C20 H20 119.8
C19 C20 C15 120.3(3)
C19 C20 H20 119.8
C9 C10 H10 120.1
C9 C10 C11 119.9(3)
C11 C10 H10 120.1
C12 C11 C10 119.3(3)
C12 C11 H11 120.4
C10 C11 H11 120.4
C17 C18 H18 120.1
C19 C18 H18 120.1
C19 C18 C17 119.7(4)
C16 C17 H17 119.8
C18 C17 C16 120.3(4)
C18 C17 H17 119.8
C7 C6 H6 119.3
C7 C6 C5 121.5(4)
C5 C6 H6 119.3
C20 C19 H19 119.6
C18 C19 C20 120.8(4)
C18 C19 H19 119.6
C4 C5 H5A 108.8
C4 C5 H5B 108.8
C6 C5 C4 113.7(3)
C6 C5 H5A 108.8
C6 C5 H5B 108.8
H5A C5 H5B 107.7
O2 C22 H22A 109.7
O2 C22 H22B 109.7
H22A C22 H22B 108.2
C23 C22 O2 110.0(6)
C23 C22 H22A 109.7
C23 C22 H22B 109.7
C22 C23 H23A 109.5
C22 C23 H23B 109.5
C22 C23 H23C 109.5
H23A C23 H23B 109.5
H23A C23 H23C 109.5
H23B C23 H23C 109.5

loop_
_geom_bond_atom_site_label_1
_geom_bond_atom_site_label_2
_geom_bond_distance
Br1 C12 1.904(3)
N1 C9 1.437(4)
N1 C1 1.378(4)
N1 C8 1.381(4)
O1 C21 1.199(4)
C2 C1 1.401(4)
C2 C3 1.419(4)
C2 C21 1.469(4)
C9 C14 1.385(4)
C9 C10 1.380(4)
O2 C21 1.301(4)
O2 C22 1.465(5)
C1 C15 1.472(4)
C8 C3 1.371(4)
C8 C7 1.449(5)
C3 C4 1.499(4)
C15 C16 1.393(4)
C15 C20 1.393(5)
C14 H14 0.9300
C14 C13 1.383(5)
C16 H16 0.9300
C16 C17 1.378(5)
C7 H7 0.9300
C7 C6 1.328(5)
C12 C13 1.375(5)
C12 C11 1.374(5)
C13 H13 0.9300
C4 H4A 0.9700
C4 H4B 0.9700
C4 C5 1.516(6)
C20 H20 0.9300
C20 C19 1.376(5)
C10 H10 0.9300
C10 C11 1.383(5)
C11 H11 0.9300
C18 H18 0.9300
C18 C17 1.371(6)
C18 C19 1.369(6)
C17 H17 0.9300
C6 H6 0.9300
C6 C5 1.505(6)
C19 H19 0.9300
C5 H5A 0.9700
C5 H5B 0.9700
C22 H22A 0.9700
C22 H22B 0.9700
C22 C23 1.380(12)
C23 H23A 0.9600
C23 H23B 0.9600
C23 H23C 0.9600
